data_7205469
loop_
_publ_author_name
'Jali, Bigyan R.'
'Singh, Marjit W.'
'Baruah, J. B.'

_publ_section_title
;
 Polymorphs of aromatic thiolato 1, 2 or 1,4-naphthoquinones
;
_journal_issue 3
_journal_name_full CrystEngComm
_journal_page_first 763
_journal_paper_doi 10.1039/c0ce00591f
_journal_volume 13
_journal_year 2011
_chemical_formula_sum 'C16 H10 O2 S'
_chemical_formula_weight 266.30
_chemical_name_systematic
;
?
;
_space_group_IT_number 2
_symmetry_cell_setting triclinic
_symmetry_space_group_name_Hall '-P 1'
_symmetry_space_group_name_H-M 'P -1'
_atom_sites_solution_hydrogens geom
_atom_sites_solution_primary direct
_atom_sites_solution_secondary difmap
_audit_creation_method SHELXL-97
_cell_angle_alpha 75.158(7)
_cell_angle_beta 89.963(7)
_cell_angle_gamma 86.091(7)
_cell_formula_units_Z 2
_cell_length_a 7.7573(9)
_cell_length_b 8.3355(8)
_cell_length_c 10.1969(11)
_cell_measurement_reflns_used 4099
_cell_measurement_temperature 296(2)
_cell_volume 635.76(12)
_computing_cell_refinement 'Bruker SMART'
_computing_data_collection 'Bruker SMART'
_computing_data_reduction 'Bruker SAINT'
_computing_molecular_graphics 'Bruker SHELXTL'
_computing_publication_material 'Bruker SHELXTL'
_computing_structure_refinement 'SHELXL-97 (Sheldrick, 1997)'
_computing_structure_solution 'SHELXS-97 (Sheldrick, 1990)'
_diffrn_ambient_temperature 296(2)
_diffrn_measured_fraction_theta_full 0.990
_diffrn_measured_fraction_theta_max 0.990
_diffrn_measurement_device_type 'CCD area detector'
_diffrn_measurement_method 'phi and omega scans'
_diffrn_radiation_monochromator graphite
_diffrn_radiation_source 'fine-focus sealed tube'
_diffrn_radiation_type MoK\a
_diffrn_radiation_wavelength 0.71073
_diffrn_reflns_av_R_equivalents 0.0743
_diffrn_reflns_av_sigmaI/netI 0.0446
_diffrn_reflns_limit_h_max 9
_diffrn_reflns_limit_h_min -9
_diffrn_reflns_limit_k_max 9
_diffrn_reflns_limit_k_min -9
_diffrn_reflns_limit_l_max 11
_diffrn_reflns_limit_l_min -12
_diffrn_reflns_number 7501
_diffrn_reflns_theta_full 25.24
_diffrn_reflns_theta_max 25.24
_diffrn_reflns_theta_min 2.07
_exptl_absorpt_coefficient_mu 0.248
_exptl_absorpt_correction_type none
_exptl_crystal_colour red
_exptl_crystal_density_diffrn 1.391
_exptl_crystal_density_method 'not measured'
_exptl_crystal_description needle
_exptl_crystal_F_000 276
_exptl_crystal_size_max 0.29
_exptl_crystal_size_mid 0.24
_exptl_crystal_size_min 0.19
_refine_diff_density_max 0.233
_refine_diff_density_min -0.251
_refine_diff_density_rms 0.045
_refine_ls_extinction_method none
_refine_ls_goodness_of_fit_ref 1.084
_refine_ls_hydrogen_treatment constr
_refine_ls_matrix_type full
_refine_ls_number_parameters 172
_refine_ls_number_reflns 2279
_refine_ls_number_restraints 0
_refine_ls_restrained_S_all 1.084
_refine_ls_R_factor_all 0.0491
_refine_ls_R_factor_gt 0.0402
_refine_ls_shift/su_max 0.000
_refine_ls_shift/su_mean 0.000
_refine_ls_structure_factor_coef Fsqd
_refine_ls_weighting_details 'calc w=1/[\s^2^(Fo^2^)+(0.1000P)^2^+0.0000P] where P=(Fo^2^+2Fc^2^)/3'
_refine_ls_weighting_scheme calc
_refine_ls_wR_factor_gt 0.1327
_refine_ls_wR_factor_ref 0.1467
_reflns_number_gt 1879
_reflns_number_total 2279
_reflns_threshold_expression >2sigma(I)
_cod_data_source_file C0CE00591F.TXT
_cod_data_source_block bgy
_cod_depositor_comments
;
The following automatic conversions were performed:
'_symmetry_cell_setting' value 'Triclinic' changed to 'triclinic'
according to '/home/saulius/struct/CIF-dictionaries/cif_core.dic'
dictionary named 'cif_core.dic' version 2.4.1 from 2010-06-29.

Automatic conversion script
Id: cif_fix_enum 1555 2011-01-17 13:19:09Z saulius 
;
_cod_original_sg_symbol_H-M 'P-1 '
_cod_database_code 7205469

loop_
_symmetry_equiv_pos_as_xyz
'x, y, z'
'-x, -y, -z'

loop_
_atom_site_label
_atom_site_type_symbol
_atom_site_fract_x
_atom_site_fract_y
_atom_site_fract_z
_atom_site_U_iso_or_equiv
_atom_site_adp_type
_atom_site_occupancy
_atom_site_symmetry_multiplicity
_atom_site_calc_flag
_atom_site_refinement_flags
_atom_site_disorder_assembly
_atom_site_disorder_group
C1 C -0.3127(2) 0.1578(2) 0.49668(19) 0.0470(5) Uani 1 1 d . . .
H1 H -0.3814 0.0721 0.5371 0.056 Uiso 1 1 calc R . .
C2 C -0.3391(2) 0.3103(2) 0.5256(2) 0.0520(5) Uani 1 1 d . . .
H2 H -0.4249 0.3273 0.5853 0.062 Uiso 1 1 calc R . .
C3 C -0.2375(2) 0.4375(2) 0.4654(2) 0.0500(5) Uani 1 1 d . . .
H3 H -0.2556 0.5406 0.4845 0.060 Uiso 1 1 calc R . .
C4 C -0.1092(2) 0.4134(2) 0.37710(19) 0.0436(4) Uani 1 1 d . . .
H4 H -0.0419 0.5005 0.3372 0.052 Uiso 1 1 calc R . .
C5 C -0.0795(2) 0.25948(19) 0.34694(16) 0.0357(4) Uani 1 1 d . . .
C6 C -0.1849(2) 0.1309(2) 0.40795(17) 0.0385(4) Uani 1 1 d . . .
C7 C -0.1651(2) -0.0318(2) 0.37419(19) 0.0445(5) Uani 1 1 d . . .
C8 C -0.0216(2) -0.0562(2) 0.2760(2) 0.0457(5) Uani 1 1 d . . .
C9 C 0.0833(2) 0.0800(2) 0.22321(19) 0.0449(5) Uani 1 1 d . . .
H9 H 0.1725 0.0659 0.1653 0.054 Uiso 1 1 calc R . .
C10 C 0.0581(2) 0.2284(2) 0.25410(17) 0.0384(4) Uani 1 1 d . . .
C11 C 0.3327(2) 0.3241(2) 0.08408(18) 0.0420(4) Uani 1 1 d . . .
C12 C 0.2822(2) 0.3089(2) -0.0420(2) 0.0523(5) Uani 1 1 d . . .
H12 H 0.1669 0.3312 -0.0699 0.063 Uiso 1 1 calc R . .
C13 C 0.4023(3) 0.2608(3) -0.1259(2) 0.0591(5) Uani 1 1 d . . .
H13 H 0.3683 0.2490 -0.2101 0.071 Uiso 1 1 calc R . .
C14 C 0.5736(3) 0.2301(3) -0.0849(2) 0.0631(6) Uani 1 1 d . . .
H14 H 0.6553 0.1991 -0.1422 0.076 Uiso 1 1 calc R . .
C15 C 0.6235(3) 0.2451(3) 0.0400(2) 0.0650(6) Uani 1 1 d . . .
H15 H 0.7390 0.2239 0.0672 0.078 Uiso 1 1 calc R . .
C16 C 0.5031(2) 0.2916(2) 0.1257(2) 0.0551(5) Uani 1 1 d . . .
H16 H 0.5370 0.3008 0.2108 0.066 Uiso 1 1 calc R . .
O1 O -0.25896(18) -0.14330(17) 0.41880(16) 0.0645(4) Uani 1 1 d . . .
O2 O -0.00200(18) -0.18996(16) 0.24717(16) 0.0647(4) Uani 1 1 d . . .
S1 S 0.18249(6) 0.39835(5) 0.19017(5) 0.0526(2) Uani 1 1 d . . .

loop_
_atom_site_aniso_label
_atom_site_aniso_U_11
_atom_site_aniso_U_22
_atom_site_aniso_U_33
_atom_site_aniso_U_23
_atom_site_aniso_U_13
_atom_site_aniso_U_12
C1 0.0426(10) 0.0479(11) 0.0484(11) -0.0071(8) 0.0024(8) -0.0091(8)
C2 0.0453(10) 0.0596(12) 0.0513(11) -0.0158(9) 0.0087(8) 0.0010(9)
C3 0.0531(11) 0.0422(10) 0.0564(12) -0.0173(8) 0.0032(9) 0.0031(8)
C4 0.0475(10) 0.0350(10) 0.0491(10) -0.0113(7) 0.0045(8) -0.0056(8)
C5 0.0358(9) 0.0337(9) 0.0367(9) -0.0069(7) -0.0022(7) -0.0040(7)
C6 0.0361(9) 0.0373(9) 0.0405(9) -0.0066(7) -0.0037(7) -0.0051(7)
C7 0.0451(10) 0.0375(10) 0.0497(11) -0.0075(8) -0.0060(8) -0.0091(8)
C8 0.0471(10) 0.0341(10) 0.0571(11) -0.0142(8) -0.0034(8) -0.0019(8)
C9 0.0439(10) 0.0384(10) 0.0544(11) -0.0157(8) 0.0074(8) -0.0018(8)
C10 0.0410(9) 0.0339(9) 0.0405(9) -0.0094(7) 0.0004(7) -0.0045(7)
C11 0.0445(10) 0.0375(9) 0.0430(10) -0.0070(7) 0.0068(8) -0.0089(7)
C12 0.0451(10) 0.0597(12) 0.0511(11) -0.0115(9) 0.0020(8) -0.0079(9)
C13 0.0678(13) 0.0653(13) 0.0485(11) -0.0202(9) 0.0108(10) -0.0122(10)
C14 0.0658(13) 0.0554(13) 0.0667(14) -0.0153(10) 0.0228(11) 0.0031(10)
C15 0.0450(11) 0.0721(15) 0.0709(15) -0.0078(11) 0.0018(10) 0.0053(10)
C16 0.0544(12) 0.0615(13) 0.0476(11) -0.0099(9) -0.0019(9) -0.0067(10)
O1 0.0669(9) 0.0457(8) 0.0840(11) -0.0162(7) 0.0175(8) -0.0265(7)
O2 0.0693(10) 0.0405(8) 0.0924(11) -0.0303(7) 0.0090(8) -0.0092(7)
S1 0.0605(4) 0.0408(3) 0.0610(4) -0.0176(2) 0.0238(3) -0.0171(2)

loop_
_atom_type_symbol
_atom_type_description
_atom_type_scat_dispersion_real
_atom_type_scat_dispersion_imag
_atom_type_scat_source
C C 0.0033 0.0016 'International Tables Vol C Tables 4.2.6.8 and 6.1.1.4'
H H 0.0000 0.0000 'International Tables Vol C Tables 4.2.6.8 and 6.1.1.4'
O O 0.0106 0.0060 'International Tables Vol C Tables 4.2.6.8 and 6.1.1.4'
S S 0.1246 0.1234 'International Tables Vol C Tables 4.2.6.8 and 6.1.1.4'

loop_
_geom_angle_atom_site_label_1
_geom_angle_atom_site_label_2
_geom_angle_atom_site_label_3
_geom_angle
_geom_angle_site_symmetry_1
_geom_angle_site_symmetry_3
_geom_angle_publ_flag
C2 C1 C6 120.71(16) . . ?
C1 C2 C3 119.64(17) . . ?
C2 C3 C4 120.64(17) . . ?
C3 C4 C5 120.71(16) . . ?
C4 C5 C6 118.17(15) . . ?
C4 C5 C10 122.25(14) . . ?
C6 C5 C10 119.58(15) . . ?
C1 C6 C5 120.11(16) . . ?
C1 C6 C7 119.40(15) . . ?
C5 C6 C7 120.45(16) . . ?
O1 C7 C6 122.76(17) . . ?
O1 C7 C8 119.65(17) . . ?
C6 C7 C8 117.58(15) . . ?
O2 C8 C9 123.42(17) . . ?
O2 C8 C7 118.80(16) . . ?
C9 C8 C7 117.79(15) . . ?
C10 C9 C8 122.76(16) . . ?
C9 C10 C5 121.76(15) . . ?
C9 C10 S1 124.03(14) . . ?
C5 C10 S1 114.21(12) . . ?
C16 C11 C12 120.28(17) . . ?
C16 C11 S1 118.84(14) . . ?
C12 C11 S1 120.76(14) . . ?
C13 C12 C11 119.91(18) . . ?
C12 C13 C14 119.9(2) . . ?
C15 C14 C13 120.19(19) . . ?
C14 C15 C16 120.3(2) . . ?
C11 C16 C15 119.42(19) . . ?
C10 S1 C11 103.64(8) . . ?

loop_
_geom_bond_atom_site_label_1
_geom_bond_atom_site_label_2
_geom_bond_distance
_geom_bond_site_symmetry_2
_geom_bond_publ_flag
C1 C2 1.378(3) . ?
C1 C6 1.387(2) . ?
C2 C3 1.380(3) . ?
C3 C4 1.380(2) . ?
C4 C5 1.399(2) . ?
C5 C6 1.408(2) . ?
C5 C10 1.480(2) . ?
C6 C7 1.481(2) . ?
C7 O1 1.215(2) . ?
C7 C8 1.534(3) . ?
C8 O2 1.224(2) . ?
C8 C9 1.433(2) . ?
C9 C10 1.354(2) . ?
C10 S1 1.7537(16) . ?
C11 C16 1.376(2) . ?
C11 C12 1.384(3) . ?
C11 S1 1.7760(18) . ?
C12 C13 1.372(3) . ?
C13 C14 1.380(3) . ?
C14 C15 1.370(3) . ?
C15 C16 1.382(3) . ?

loop_
_cod_related_entry_id
_cod_related_entry_database
_cod_related_entry_code
1 ChemSpider 536417
